data_7003970
loop_
_publ_author_name
'Tardif, Olivier'
'Kaita, Shojiro'

_publ_section_title
;
 Generation of cationic indenyl silylamide gadolinium and scandium
 complexes [(Ind)Ln{N(SiMe3)2}]+[B(C6F5)4]&#x2212; and their reactivity
 for 1,3-butadiene polymerization
;
_journal_issue 19
_journal_name_full 'Dalton Transactions'
_journal_page_first 2531
_journal_page_last 2533
_journal_paper_doi 10.1039/b801707g
_journal_year 2008
_chemical_formula_moiety 'C36 H40 Gd N Si2'
_chemical_formula_sum 'C36 H40 Gd N Si2'
_chemical_formula_weight 700.12
_chemical_name_common (PhInd)2GdNTMS
_chemical_name_systematic
;
?
;
_space_group_IT_number 2
_symmetry_cell_setting triclinic
_symmetry_space_group_name_Hall '-P 1'
_symmetry_space_group_name_H-M 'P -1'
_atom_sites_solution_hydrogens geom
_atom_sites_solution_primary direct
_atom_sites_solution_secondary difmap
_audit_creation_method SHELXL-97
_cell_angle_alpha 77.26(3)
_cell_angle_beta 75.60(3)
_cell_angle_gamma 77.78(3)
_cell_formula_units_Z 2
_cell_length_a 9.772(3)
_cell_length_b 9.914(2)
_cell_length_c 17.750(6)
_cell_measurement_reflns_used 1215
_cell_measurement_temperature 90(2)
_cell_measurement_theta_max 34.9792
_cell_measurement_theta_min 2.1818
_cell_volume 1602.0(8)
_computing_cell_refinement 'CrystalClear SM'
_computing_data_collection 'CrystalClear SM (Rigaku/MSC, 2005)'
_computing_data_reduction 'CrystalClear SM'
_computing_molecular_graphics 'ORTEP-3 for Windows (Farrugia, 1997)'
_computing_publication_material SHELXL97
_computing_structure_refinement 'SHELXL-97 (Sheldrick, 1997)'
_computing_structure_solution 'SHELXS-97 (Sheldrick, 1990)'
_diffrn_ambient_temperature 90(2)
_diffrn_measured_fraction_theta_full 0.961
_diffrn_measured_fraction_theta_max 0.961
_diffrn_measurement_device_type 'Rigaku AFC-8 with Saturn70 CCD detector'
_diffrn_radiation_monochromator confocal
_diffrn_radiation_source 'fine-focus rotating anode'
_diffrn_radiation_type MoK\a
_diffrn_radiation_wavelength 0.71073
_diffrn_reflns_av_R_equivalents 0.0460
_diffrn_reflns_av_sigmaI/netI 0.1012
_diffrn_reflns_limit_h_max 15
_diffrn_reflns_limit_h_min -15
_diffrn_reflns_limit_k_max 15
_diffrn_reflns_limit_k_min -15
_diffrn_reflns_limit_l_max 28
_diffrn_reflns_limit_l_min -23
_diffrn_reflns_number 19841
_diffrn_reflns_theta_full 34.99
_diffrn_reflns_theta_max 34.99
_diffrn_reflns_theta_min 2.18
_exptl_absorpt_coefficient_mu 2.170
_exptl_absorpt_correction_T_max 0.2960
_exptl_absorpt_correction_T_min 0.1387
_exptl_absorpt_correction_type numerical
_exptl_absorpt_process_details NUMABS
_exptl_crystal_colour yellow
_exptl_crystal_density_diffrn 1.451
_exptl_crystal_density_method 'not measured'
_exptl_crystal_description block
_exptl_crystal_F_000 710
_exptl_crystal_size_max 0.60
_exptl_crystal_size_mid 0.40
_exptl_crystal_size_min 0.20
_refine_diff_density_max 3.427
_refine_diff_density_min -3.172
_refine_diff_density_rms 0.135
_refine_ls_extinction_method none
_refine_ls_goodness_of_fit_ref 0.929
_refine_ls_hydrogen_treatment constr
_refine_ls_matrix_type full
_refine_ls_number_parameters 368
_refine_ls_number_reflns 13533
_refine_ls_number_restraints 0
_refine_ls_restrained_S_all 0.929
_refine_ls_R_factor_all 0.0486
_refine_ls_R_factor_gt 0.0393
_refine_ls_shift/su_max 0.024
_refine_ls_shift/su_mean 0.000
_refine_ls_structure_factor_coef Fsqd
_refine_ls_weighting_details 'calc w=1/[\s^2^(Fo^2^)+(0.0107P)^2^+0.0000P] where P=(Fo^2^+2Fc^2^)/3'
_refine_ls_weighting_scheme calc
_refine_ls_wR_factor_gt 0.0768
_refine_ls_wR_factor_ref 0.0793
_reflns_number_gt 10586
_reflns_number_total 13533
_reflns_threshold_expression >2sigma(I)
_cod_data_source_file b801707g.txt
_cod_data_source_block compound3
_cod_depositor_comments
;
The following automatic conversions were performed:
'_symmetry_cell_setting' value 'Triclinic' changed to 'triclinic'
according to '/home/saulius/struct/CIF-dictionaries/cif_core.dic'
dictionary named 'cif_core.dic' version 2.4.1 from
2010-06-29.

'_exptl_absorpt_correction_type' value 'Numerical' changed to
'numerical' according to
'/home/saulius/struct/CIF-dictionaries/cif_core.dic' dictionary named
'cif_core.dic' version 2.4.1 from 2010-06-29.

Automatic conversion script
Id: cif_fix_enum 1527 2010-12-29 10:47:43Z saulius 
;
_cod_database_code 7003970

loop_
_symmetry_equiv_pos_as_xyz
'x, y, z'
'-x, -y, -z'

loop_
_atom_site_label
_atom_site_type_symbol
_atom_site_fract_x
_atom_site_fract_y
_atom_site_fract_z
_atom_site_U_iso_or_equiv
_atom_site_adp_type
_atom_site_occupancy
_atom_site_symmetry_multiplicity
_atom_site_calc_flag
_atom_site_refinement_flags
_atom_site_disorder_assembly
_atom_site_disorder_group
Gd1 Gd 0.719220(12) 0.883146(13) 0.745147(7) 0.01688(3) Uani 1 1 d . . .
N1 N 0.7997(2) 0.7191(2) 0.84166(11) 0.0198(4) Uani 1 1 d . . .
Si1 Si 0.88570(8) 0.54968(8) 0.83984(4) 0.02423(15) Uani 1 1 d . . .
Si2 Si 0.75807(7) 0.79868(8) 0.92237(4) 0.02204(15) Uani 1 1 d . . .
C1 C 0.7264(3) 0.6170(3) 0.57773(16) 0.0251(5) Uani 1 1 d . . .
H1 H 0.7069 0.5490 0.6242 0.030 Uiso 1 1 calc R . .
C2 C 0.8156(3) 0.5756(4) 0.50967(19) 0.0361(7) Uani 1 1 d . . .
H2 H 0.8570 0.4797 0.5106 0.043 Uiso 1 1 calc R . .
C3 C 0.8453(3) 0.6714(4) 0.44066(17) 0.0368(7) Uani 1 1 d . . .
H3 H 0.9097 0.6430 0.3951 0.044 Uiso 1 1 calc R . .
C4 C 0.7790(3) 0.8099(4) 0.43959(16) 0.0335(7) Uani 1 1 d . . .
H4 H 0.7948 0.8762 0.3920 0.040 Uiso 1 1 calc R . .
C5 C 0.6903(3) 0.8527(3) 0.50669(15) 0.0258(5) Uani 1 1 d . . .
H5 H 0.6452 0.9478 0.5046 0.031 Uiso 1 1 calc R . .
C6 C 0.6656(2) 0.7567(3) 0.57840(14) 0.0201(5) Uani 1 1 d . . .
C7 C 0.5789(2) 0.8031(3) 0.65224(14) 0.0177(4) Uani 1 1 d . . .
C8 C 0.5111(2) 0.9428(3) 0.65994(14) 0.0177(4) Uani 1 1 d . . .
H8 H 0.5156 1.0226 0.6189 0.021 Uiso 1 1 calc R . .
C9 C 0.4359(2) 0.9425(3) 0.73917(14) 0.0187(5) Uani 1 1 d . . .
C10 C 0.3465(3) 1.0493(3) 0.77826(16) 0.0246(5) Uani 1 1 d . . .
H10 H 0.3318 1.1433 0.7510 0.030 Uiso 1 1 calc R . .
C11 C 0.2807(3) 1.0148(3) 0.85696(17) 0.0303(6) Uani 1 1 d . . .
H11 H 0.2199 1.0861 0.8834 0.036 Uiso 1 1 calc R . .
C12 C 0.3019(3) 0.8768(3) 0.89862(16) 0.0307(6) Uani 1 1 d . . .
H12 H 0.2541 0.8564 0.9524 0.037 Uiso 1 1 calc R . .
C13 C 0.3896(3) 0.7718(3) 0.86343(15) 0.0255(5) Uani 1 1 d . . .
H13 H 0.4049 0.6796 0.8930 0.031 Uiso 1 1 calc R . .
C14 C 0.4590(2) 0.8006(3) 0.78157(14) 0.0194(5) Uani 1 1 d . . .
C15 C 0.5502(2) 0.7165(3) 0.72757(14) 0.0188(5) Uani 1 1 d . . .
H15 H 0.5859 0.6192 0.7398 0.023 Uiso 1 1 calc R . .
C16 C 0.5944(3) 1.2952(3) 0.74173(17) 0.0285(6) Uani 1 1 d . . .
H16 H 0.6416 1.2674 0.7848 0.034 Uiso 1 1 calc R . .
C17 C 0.4652(3) 1.3870(3) 0.7493(2) 0.0344(7) Uani 1 1 d . . .
H17 H 0.4235 1.4199 0.7976 0.041 Uiso 1 1 calc R . .
C18 C 0.3977(3) 1.4304(3) 0.6866(2) 0.0421(8) Uani 1 1 d . . .
H18 H 0.3083 1.4919 0.6920 0.051 Uiso 1 1 calc R . .
C19 C 0.4596(3) 1.3846(3) 0.6158(2) 0.0392(8) Uani 1 1 d . . .
H19 H 0.4144 1.4170 0.5720 0.047 Uiso 1 1 calc R . .
C20 C 0.5878(3) 1.2912(3) 0.60867(18) 0.0297(6) Uani 1 1 d . . .
H20 H 0.6297 1.2597 0.5599 0.036 Uiso 1 1 calc R . .
C21 C 0.6558(3) 1.2431(3) 0.67226(16) 0.0249(5) Uani 1 1 d . . .
C22 C 0.7866(2) 1.1323(3) 0.66559(15) 0.0216(5) Uani 1 1 d . . .
C23 C 0.8255(2) 1.0436(3) 0.60964(14) 0.0222(5) Uani 1 1 d . . .
H23 H 0.7782 1.0490 0.5681 0.027 Uiso 1 1 calc R . .
C24 C 0.9479(2) 0.9440(3) 0.62543(14) 0.0204(5) Uani 1 1 d . . .
C25 C 1.0332(3) 0.8348(3) 0.58612(15) 0.0250(5) Uani 1 1 d . . .
H25 H 1.0073 0.8123 0.5428 0.030 Uiso 1 1 calc R . .
C26 C 1.1537(3) 0.7625(3) 0.61203(16) 0.0278(6) Uani 1 1 d . . .
H26 H 1.2139 0.6919 0.5848 0.033 Uiso 1 1 calc R . .
C27 C 1.1901(3) 0.7912(3) 0.67867(16) 0.0263(6) Uani 1 1 d . . .
H27 H 1.2746 0.7399 0.6951 0.032 Uiso 1 1 calc R . .
C28 C 1.1056(2) 0.8917(3) 0.72008(15) 0.0241(5) Uani 1 1 d . . .
H28 H 1.1295 0.9074 0.7658 0.029 Uiso 1 1 calc R . .
C29 C 0.9826(2) 0.9716(3) 0.69375(14) 0.0200(5) Uani 1 1 d . . .
C30 C 0.8799(3) 1.0874(3) 0.71923(15) 0.0223(5) Uani 1 1 d . . .
H30 H 0.8750 1.1271 0.7641 0.027 Uiso 1 1 calc R . .
C31 C 0.9264(3) 0.5078(3) 0.73802(16) 0.0349(7) Uani 1 1 d . . .
H31A H 0.8373 0.5015 0.7241 0.052 Uiso 1 1 calc R . .
H31B H 0.9915 0.4179 0.7365 0.052 Uiso 1 1 calc R . .
H31C H 0.9719 0.5819 0.7002 0.052 Uiso 1 1 calc R . .
C32 C 0.7746(4) 0.4176(3) 0.90388(19) 0.0486(9) Uani 1 1 d . . .
H32A H 0.7672 0.4205 0.9596 0.073 Uiso 1 1 calc R . .
H32B H 0.8200 0.3237 0.8933 0.073 Uiso 1 1 calc R . .
H32C H 0.6786 0.4396 0.8922 0.073 Uiso 1 1 calc R . .
C33 C 1.0609(3) 0.5137(4) 0.87252(19) 0.0419(8) Uani 1 1 d . . .
H33A H 1.1192 0.5849 0.8425 0.063 Uiso 1 1 calc R . .
H33B H 1.1123 0.4207 0.8630 0.063 Uiso 1 1 calc R . .
H33C H 1.0426 0.5166 0.9290 0.063 Uiso 1 1 calc R . .
C34 C 0.6498(3) 0.7050(3) 1.01393(15) 0.0310(6) Uani 1 1 d . . .
H34A H 0.5612 0.6909 1.0025 0.047 Uiso 1 1 calc R . .
H34B H 0.6262 0.7612 1.0558 0.047 Uiso 1 1 calc R . .
H34C H 0.7054 0.6137 1.0313 0.047 Uiso 1 1 calc R . .
C35 C 0.9172(3) 0.8416(3) 0.94797(17) 0.0340(7) Uani 1 1 d . . .
H35A H 0.9714 0.7556 0.9728 0.051 Uiso 1 1 calc R . .
H35B H 0.8845 0.9081 0.9848 0.051 Uiso 1 1 calc R . .
H35C H 0.9788 0.8835 0.8997 0.051 Uiso 1 1 calc R . .
C36 C 0.6413(3) 0.9734(3) 0.89591(15) 0.0254(5) Uani 1 1 d . . .
H36A H 0.6932 1.0289 0.8489 0.038 Uiso 1 1 calc R . .
H36B H 0.6171 1.0244 0.9402 0.038 Uiso 1 1 calc R . .
H36C H 0.5531 0.9574 0.8849 0.038 Uiso 1 1 calc R . .

loop_
_atom_site_aniso_label
_atom_site_aniso_U_11
_atom_site_aniso_U_22
_atom_site_aniso_U_33
_atom_site_aniso_U_23
_atom_site_aniso_U_13
_atom_site_aniso_U_12
Gd1 0.01392(6) 0.01956(6) 0.01533(6) 0.00332(4) -0.00082(4) -0.00824(4)
N1 0.0156(9) 0.0240(11) 0.0166(9) 0.0041(8) -0.0019(8) -0.0063(8)
Si1 0.0244(4) 0.0230(4) 0.0193(3) 0.0038(3) -0.0008(3) -0.0033(3)
Si2 0.0169(3) 0.0289(4) 0.0172(3) 0.0005(3) -0.0005(3) -0.0054(3)
C1 0.0234(13) 0.0265(14) 0.0265(13) -0.0058(11) -0.0047(11) -0.0062(10)
C2 0.0267(15) 0.0419(19) 0.0407(18) -0.0183(15) -0.0049(13) 0.0008(13)
C3 0.0247(14) 0.059(2) 0.0279(15) -0.0191(15) 0.0059(12) -0.0119(14)
C4 0.0316(15) 0.048(2) 0.0221(13) -0.0039(13) 0.0037(11) -0.0231(14)
C5 0.0246(13) 0.0323(15) 0.0222(12) -0.0018(11) -0.0021(10) -0.0151(11)
C6 0.0147(10) 0.0263(13) 0.0202(11) -0.0017(10) -0.0029(9) -0.0087(9)
C7 0.0155(10) 0.0177(11) 0.0200(11) 0.0015(9) -0.0030(9) -0.0088(8)
C8 0.0145(10) 0.0165(11) 0.0210(11) 0.0007(9) -0.0023(9) -0.0060(8)
C9 0.0121(10) 0.0203(11) 0.0234(12) -0.0011(9) -0.0020(9) -0.0071(9)
C10 0.0177(12) 0.0229(13) 0.0330(14) -0.0055(11) -0.0027(10) -0.0054(10)
C11 0.0185(12) 0.0388(17) 0.0347(15) -0.0151(13) 0.0028(11) -0.0080(12)
C12 0.0212(13) 0.0464(19) 0.0241(13) -0.0074(13) 0.0060(10) -0.0164(12)
C13 0.0221(12) 0.0327(15) 0.0198(12) 0.0016(11) 0.0019(10) -0.0146(11)
C14 0.0125(10) 0.0229(12) 0.0212(11) 0.0012(9) 0.0008(9) -0.0103(9)
C15 0.0165(11) 0.0187(11) 0.0201(11) 0.0011(9) -0.0008(9) -0.0085(9)
C16 0.0282(14) 0.0180(12) 0.0376(16) 0.0026(11) -0.0049(12) -0.0105(11)
C17 0.0311(15) 0.0161(12) 0.0504(19) -0.0005(13) -0.0002(14) -0.0076(11)
C18 0.0257(15) 0.0176(13) 0.078(3) 0.0013(16) -0.0101(16) -0.0035(11)
C19 0.0338(17) 0.0234(14) 0.060(2) 0.0080(15) -0.0195(16) -0.0091(13)
C20 0.0288(14) 0.0183(12) 0.0407(16) 0.0043(12) -0.0108(13) -0.0071(11)
C21 0.0210(12) 0.0165(11) 0.0353(15) 0.0054(11) -0.0057(11) -0.0092(10)
C22 0.0193(11) 0.0177(11) 0.0253(12) 0.0045(10) -0.0018(10) -0.0101(9)
C23 0.0181(11) 0.0283(13) 0.0189(11) 0.0039(10) -0.0019(9) -0.0121(10)
C24 0.0168(11) 0.0241(12) 0.0185(11) 0.0014(9) 0.0023(9) -0.0122(9)
C25 0.0222(12) 0.0328(15) 0.0163(11) -0.0006(10) 0.0036(9) -0.0098(11)
C26 0.0217(13) 0.0313(15) 0.0251(13) -0.0028(11) 0.0042(10) -0.0060(11)
C27 0.0140(11) 0.0308(15) 0.0298(14) 0.0039(11) -0.0024(10) -0.0068(10)
C28 0.0168(11) 0.0317(14) 0.0247(12) -0.0002(11) -0.0028(10) -0.0128(10)
C29 0.0136(10) 0.0213(12) 0.0224(12) 0.0026(10) -0.0001(9) -0.0086(9)
C30 0.0194(11) 0.0233(12) 0.0252(12) -0.0010(10) -0.0021(10) -0.0118(10)
C31 0.0334(16) 0.0383(18) 0.0289(15) -0.0074(13) -0.0007(12) -0.0023(13)
C32 0.064(2) 0.0298(17) 0.0381(18) 0.0003(14) 0.0142(17) -0.0144(16)
C33 0.0371(17) 0.044(2) 0.0376(18) -0.0052(15) -0.0139(15) 0.0139(15)
C34 0.0256(14) 0.0391(17) 0.0203(12) 0.0051(12) 0.0011(10) -0.0057(12)
C35 0.0263(14) 0.051(2) 0.0263(14) -0.0121(14) -0.0006(11) -0.0108(13)
C36 0.0236(13) 0.0277(14) 0.0222(12) -0.0028(11) 0.0000(10) -0.0059(11)

loop_
_atom_type_symbol
_atom_type_description
_atom_type_scat_dispersion_real
_atom_type_scat_dispersion_imag
_atom_type_scat_source
C C 0.0033 0.0016 'International Tables Vol C Tables 4.2.6.8 and 6.1.1.4'
H H 0.0000 0.0000 'International Tables Vol C Tables 4.2.6.8 and 6.1.1.4'
Gd Gd -0.1653 3.9035 'International Tables Vol C Tables 4.2.6.8 and 6.1.1.4'
N N 0.0061 0.0033 'International Tables Vol C Tables 4.2.6.8 and 6.1.1.4'
Si Si 0.0817 0.0704 'International Tables Vol C Tables 4.2.6.8 and 6.1.1.4'

loop_
_geom_angle_atom_site_label_1
_geom_angle_atom_site_label_2
_geom_angle_atom_site_label_3
_geom_angle
_geom_angle_site_symmetry_1
_geom_angle_site_symmetry_3
_geom_angle_publ_flag
N1 Gd1 C23 138.81(7) . . ?
N1 Gd1 C15 91.23(8) . . ?
C23 Gd1 C15 113.29(8) . . ?
N1 Gd1 C22 135.02(7) . . ?
C23 Gd1 C22 30.26(8) . . ?
C15 Gd1 C22 133.37(7) . . ?
N1 Gd1 C30 104.58(8) . . ?
C23 Gd1 C30 50.27(8) . . ?
C15 Gd1 C30 163.04(7) . . ?
C22 Gd1 C30 30.44(7) . . ?
N1 Gd1 C14 92.99(8) . . ?
C23 Gd1 C14 125.13(7) . . ?
C15 Gd1 C14 30.52(7) . . ?
C22 Gd1 C14 127.52(7) . . ?
C30 Gd1 C14 150.19(8) . . ?
N1 Gd1 C7 118.06(8) . . ?
C23 Gd1 C7 83.05(8) . . ?
C15 Gd1 C7 30.45(7) . . ?
C22 Gd1 C7 104.28(8) . . ?
C30 Gd1 C7 132.65(7) . . ?
C14 Gd1 C7 50.07(7) . . ?
N1 Gd1 C8 140.66(7) . . ?
C23 Gd1 C8 74.93(8) . . ?
C15 Gd1 C8 50.42(7) . . ?
C22 Gd1 C8 84.23(8) . . ?
C30 Gd1 C8 114.58(8) . . ?
C14 Gd1 C8 50.21(7) . . ?
C7 Gd1 C8 30.33(7) . . ?
N1 Gd1 C9 121.32(8) . . ?
C23 Gd1 C9 99.52(8) . . ?
C15 Gd1 C9 50.53(8) . . ?
C22 Gd1 C9 96.83(8) . . ?
C30 Gd1 C9 122.07(8) . . ?
C14 Gd1 C9 30.69(7) . . ?
C7 Gd1 C9 49.94(8) . . ?
C8 Gd1 C9 30.10(7) . . ?
N1 Gd1 C24 108.91(8) . . ?
C23 Gd1 C24 30.46(7) . . ?
C15 Gd1 C24 119.18(8) . . ?
C22 Gd1 C24 49.98(8) . . ?
C30 Gd1 C24 50.09(8) . . ?
C14 Gd1 C24 144.82(7) . . ?
C7 Gd1 C24 94.84(8) . . ?
C8 Gd1 C24 99.24(7) . . ?
C9 Gd1 C24 127.61(7) . . ?
N1 Gd1 C29 91.18(7) . . ?
C23 Gd1 C29 50.00(7) . . ?
C15 Gd1 C29 146.29(8) . . ?
C22 Gd1 C29 49.85(7) . . ?
C30 Gd1 C29 30.24(8) . . ?
C14 Gd1 C29 174.78(7) . . ?
C7 Gd1 C29 124.96(7) . . ?
C8 Gd1 C29 124.92(7) . . ?
C9 Gd1 C29 146.30(7) . . ?
C24 Gd1 C29 30.13(7) . . ?
N1 Gd1 Si2 31.32(6) . . ?
C23 Gd1 Si2 139.28(6) . . ?
C15 Gd1 Si2 106.93(6) . . ?
C22 Gd1 Si2 116.69(6) . . ?
C30 Gd1 Si2 89.92(6) . . ?
C14 Gd1 Si2 93.17(6) . . ?
C7 Gd1 Si2 137.38(5) . . ?
C8 Gd1 Si2 140.61(6) . . ?
C9 Gd1 Si2 110.91(6) . . ?
C24 Gd1 Si2 119.90(6) . . ?
C29 Gd1 Si2 92.02(6) . . ?
Si2 N1 Si1 124.60(12) . . ?
Si2 N1 Gd1 105.24(10) . . ?
Si1 N1 Gd1 130.15(11) . . ?
N1 Si1 C31 111.33(12) . . ?
N1 Si1 C32 112.63(13) . . ?
C31 Si1 C32 105.53(16) . . ?
N1 Si1 C33 112.65(13) . . ?
C31 Si1 C33 106.88(14) . . ?
C32 Si1 C33 107.38(16) . . ?
N1 Si2 C34 115.47(13) . . ?
N1 Si2 C35 113.91(12) . . ?
C34 Si2 C35 108.81(13) . . ?
N1 Si2 C36 106.61(11) . . ?
C34 Si2 C36 105.47(12) . . ?
C35 Si2 C36 105.73(13) . . ?
N1 Si2 Gd1 43.44(7) . . ?
C34 Si2 Gd1 132.07(9) . . ?
C35 Si2 Gd1 119.11(10) . . ?
C36 Si2 Gd1 63.63(9) . . ?
C6 C1 C2 120.6(3) . . ?
C3 C2 C1 121.3(3) . . ?
C2 C3 C4 118.4(3) . . ?
C5 C4 C3 120.9(3) . . ?
C4 C5 C6 120.8(3) . . ?
C1 C6 C5 117.8(2) . . ?
C1 C6 C7 120.9(2) . . ?
C5 C6 C7 121.4(2) . . ?
C15 C7 C8 108.2(2) . . ?
C15 C7 C6 126.0(2) . . ?
C8 C7 C6 125.8(2) . . ?
C15 C7 Gd1 73.33(13) . . ?
C8 C7 Gd1 74.87(13) . . ?
C6 C7 Gd1 117.34(14) . . ?
C9 C8 C7 108.3(2) . . ?
C9 C8 Gd1 75.34(13) . . ?
C7 C8 Gd1 74.80(13) . . ?
C10 C9 C8 132.3(2) . . ?
C10 C9 C14 120.0(2) . . ?
C8 C9 C14 107.7(2) . . ?
C10 C9 Gd1 118.63(16) . . ?
C8 C9 Gd1 74.56(13) . . ?
C14 C9 Gd1 74.20(12) . . ?
C11 C10 C9 119.0(3) . . ?
C10 C11 C12 121.5(3) . . ?
C13 C12 C11 121.2(3) . . ?
C12 C13 C14 119.9(3) . . ?
C15 C14 C13 133.9(2) . . ?
C15 C14 C9 107.6(2) . . ?
C13 C14 C9 118.5(2) . . ?
C15 C14 Gd1 73.34(13) . . ?
C13 C14 Gd1 118.09(16) . . ?
C9 C14 Gd1 75.11(13) . . ?
C7 C15 C14 108.2(2) . . ?
C7 C15 Gd1 76.23(13) . . ?
C14 C15 Gd1 76.14(14) . . ?
C17 C16 C21 121.1(3) . . ?
C18 C17 C16 119.9(3) . . ?
C17 C18 C19 120.1(3) . . ?
C18 C19 C20 119.9(3) . . ?
C19 C20 C21 120.7(3) . . ?
C16 C21 C20 118.2(2) . . ?
C16 C21 C22 122.0(2) . . ?
C20 C21 C22 119.7(3) . . ?
C23 C22 C30 108.7(2) . . ?
C23 C22 C21 124.3(2) . . ?
C30 C22 C21 126.6(2) . . ?
C23 C22 Gd1 74.48(14) . . ?
C30 C22 Gd1 75.76(14) . . ?
C21 C22 Gd1 110.07(15) . . ?
C22 C23 C24 108.6(2) . . ?
C22 C23 Gd1 75.26(14) . . ?
C24 C23 Gd1 77.30(14) . . ?
C25 C24 C23 132.2(2) . . ?
C25 C24 C29 120.4(2) . . ?
C23 C24 C29 107.4(2) . . ?
C25 C24 Gd1 118.78(17) . . ?
C23 C24 Gd1 72.24(14) . . ?
C29 C24 Gd1 75.95(13) . . ?
C26 C25 C24 118.6(2) . . ?
C25 C26 C27 121.1(3) . . ?
C28 C27 C26 121.4(2) . . ?
C27 C28 C29 119.2(2) . . ?
C28 C29 C30 133.2(2) . . ?
C28 C29 C24 119.2(2) . . ?
C30 C29 C24 107.5(2) . . ?
C28 C29 Gd1 121.39(17) . . ?
C30 C29 Gd1 72.70(13) . . ?
C24 C29 Gd1 73.92(13) . . ?
C22 C30 C29 107.8(2) . . ?
C22 C30 Gd1 73.80(14) . . ?
C29 C30 Gd1 77.06(14) . . ?

loop_
_geom_bond_atom_site_label_1
_geom_bond_atom_site_label_2
_geom_bond_distance
_geom_bond_site_symmetry_2
_geom_bond_publ_flag
Gd1 N1 2.258(2) . ?
Gd1 C23 2.676(3) . ?
Gd1 C15 2.682(2) . ?
Gd1 C22 2.686(3) . ?
Gd1 C30 2.712(3) . ?
Gd1 C14 2.718(2) . ?
Gd1 C7 2.719(2) . ?
Gd1 C8 2.720(2) . ?
Gd1 C9 2.730(2) . ?
Gd1 C24 2.742(3) . ?
Gd1 C29 2.768(2) . ?
Gd1 Si2 3.1683(13) . ?
N1 Si2 1.707(2) . ?
N1 Si1 1.715(2) . ?
Si1 C31 1.871(3) . ?
Si1 C32 1.875(3) . ?
Si1 C33 1.881(3) . ?
Si2 C34 1.876(3) . ?
Si2 C35 1.877(3) . ?
Si2 C36 1.896(3) . ?
C1 C6 1.388(4) . ?
C1 C2 1.390(4) . ?
C2 C3 1.383(4) . ?
C3 C4 1.387(4) . ?
C4 C5 1.380(4) . ?
C5 C6 1.412(3) . ?
C6 C7 1.482(3) . ?
C7 C15 1.419(3) . ?
C7 C8 1.423(3) . ?
C8 C9 1.415(3) . ?
C9 C10 1.413(4) . ?
C9 C14 1.442(3) . ?
C10 C11 1.385(4) . ?
C11 C12 1.404(4) . ?
C12 C13 1.361(4) . ?
C13 C14 1.436(3) . ?
C14 C15 1.422(3) . ?
C16 C17 1.387(4) . ?
C16 C21 1.389(4) . ?
C17 C18 1.375(4) . ?
C18 C19 1.382(5) . ?
C19 C20 1.387(4) . ?
C20 C21 1.394(3) . ?
C21 C22 1.498(3) . ?
C22 C23 1.400(4) . ?
C22 C30 1.417(3) . ?
C23 C24 1.425(3) . ?
C24 C25 1.420(4) . ?
C24 C29 1.432(3) . ?
C25 C26 1.370(3) . ?
C26 C27 1.417(4) . ?
C27 C28 1.374(4) . ?
C28 C29 1.415(3) . ?
C29 C30 1.430(4) . ?
